data_4312920
loop_
_publ_author_name
'Elisabetta Berti'
'Andrea Caneschi'
'Carole Daiguebonne'
'Paolo Dapporto'
'Mauro Formica'
'Vieri Fusi'
'Luca Giorgi'
'Annalisa Guerri'
'Mauro Micheloni'
'Paola Paoli'
'Roberto Pontellini'
'Patrizia Rossi'

_publ_contact_author 'Fusi Vieri'
_publ_contact_author_address
;
   Institute of Chemical Science
   University of Urbino
   P.zza Rinascimento, 6
   61029 Urbino, ITALY
;
_publ_contact_author_email vieri@chim.uniurb.it
_publ_section_title
;
 Ni(II), Cu(II), and Zn(II) Dinuclear Metal Complexes with an Aza-Phenolic
 Ligand: Crystal Structures, Magnetic Properties, and Solution Studies
;
_journal_name_full 'Inorganic Chemistry'
_journal_page_first 348
_journal_page_last 357
_journal_paper_doi 10.1021/ic0204070
_journal_volume 42
_journal_year 2003
_chemical_formula_moiety '(Zn 2+)2, (C11 H18 N3 O1 1-)2, (Cl O4 1-)2'
_chemical_formula_sum 'C22 H36 Cl2 N6 O10 Zn2'
_chemical_formula_weight 746.21
_chemical_name_systematic
;
  ?
;
_space_group_IT_number 4
_symmetry_cell_setting monoclinic
_symmetry_space_group_name_Hall 'P 2yb'
_symmetry_space_group_name_H-M 'P 1 21 1'
_atom_sites_solution_hydrogens geom
_atom_sites_solution_primary direct
_atom_sites_solution_secondary difmap
_audit_creation_method SHELXL-97
_cell_angle_alpha 90.00
_cell_angle_beta 95.205(7)
_cell_angle_gamma 90.00
_cell_formula_units_Z 2
_cell_length_a 9.4670(10)
_cell_length_b 13.8460(10)
_cell_length_c 11.6160(10)
_cell_measurement_temperature 293(2)
_cell_volume 1516.3(2)
_computing_cell_refinement 'Siemens P4'
_computing_data_collection 'Siemens P4'
_computing_data_reduction 'Siemens P4'
_computing_molecular_graphics 'ORTEP (Farruggia , 1997)'
_computing_publication_material 'PARST97 (Nardelli, 1997)'
_computing_structure_refinement 'SHELXL-97 (Sheldrick, 1997)'
_computing_structure_solution 'SIR97 (Altomare,1994)'
_diffrn_ambient_temperature 293(2)
_diffrn_measured_fraction_theta_full 0.961
_diffrn_measured_fraction_theta_max 0.961
_diffrn_measurement_device_type 'Siemens P4'
_diffrn_measurement_method \q/2\q
_diffrn_radiation_monochromator graphite
_diffrn_radiation_source 'X-ray tube'
_diffrn_radiation_type CuK\a
_diffrn_radiation_wavelength 1.54180
_diffrn_reflns_av_R_equivalents 0.0617
_diffrn_reflns_av_sigmaI/netI 0.0610
_diffrn_reflns_limit_h_max 1
_diffrn_reflns_limit_h_min -11
_diffrn_reflns_limit_k_max 1
_diffrn_reflns_limit_k_min -16
_diffrn_reflns_limit_l_max 13
_diffrn_reflns_limit_l_min -12
_diffrn_reflns_number 3293
_diffrn_reflns_theta_full 64.36
_diffrn_reflns_theta_max 64.36
_diffrn_reflns_theta_min 3.82
_diffrn_standards_interval_time 60
_diffrn_standards_number 3
_exptl_absorpt_coefficient_mu 4.107
_exptl_absorpt_correction_type 'REFDELF (WALKER and STUART, 1983)'
_exptl_crystal_colour colourless
_exptl_crystal_density_diffrn 1.634
_exptl_crystal_density_method 'not measured'
_exptl_crystal_F_000 768
_exptl_crystal_size_max 0.6
_exptl_crystal_size_mid 0.5
_exptl_crystal_size_min 0.3
_refine_diff_density_max 0.749
_refine_diff_density_min -1.350
_refine_diff_density_rms 0.120
_refine_ls_abs_structure_details 'Flack H D (1983), Acta Cryst. A39, 876-881'
_refine_ls_abs_structure_Flack -0.02(6)
_refine_ls_extinction_coef 0.0013(4)
_refine_ls_extinction_expression Fc^*^=kFc[1+0.001xFc^2^\l^3^/sin(2\q)]^-1/4^
_refine_ls_extinction_method SHELXL
_refine_ls_goodness_of_fit_ref 1.013
_refine_ls_hydrogen_treatment noref
_refine_ls_matrix_type full
_refine_ls_number_parameters 381
_refine_ls_number_reflns 2775
_refine_ls_number_restraints 1
_refine_ls_restrained_S_all 1.013
_refine_ls_R_factor_all 0.0781
_refine_ls_R_factor_gt 0.0643
_refine_ls_shift/su_max 0.011
_refine_ls_shift/su_mean 0.001
_refine_ls_structure_factor_coef Fsqd
_refine_ls_weighting_details 'calc w=1/[\s^2^(Fo^2^)+(0.1172P)^2^+3.1525P] where P=(Fo^2^+2Fc^2^)/3'
_refine_ls_weighting_scheme calc
_refine_ls_wR_factor_gt 0.1638
_refine_ls_wR_factor_ref 0.1818
_reflns_number_gt 2351
_reflns_number_total 2775
_reflns_threshold_expression >2sigma(I)
_cod_data_source_file ic0204070_4.cif
_cod_data_source_block 3
_cod_database_code 4312920

loop_
_symmetry_equiv_pos_as_xyz
'x, y, z'
'-x, y+1/2, -z'

loop_
_atom_site_label
_atom_site_type_symbol
_atom_site_fract_x
_atom_site_fract_y
_atom_site_fract_z
_atom_site_U_iso_or_equiv
_atom_site_adp_type
_atom_site_occupancy
_atom_site_symmetry_multiplicity
_atom_site_calc_flag
_atom_site_refinement_flags
_atom_site_disorder_assembly
_atom_site_disorder_group
Cl1 Cl -0.2120(4) 1.0947(3) 0.5257(3) 0.0658(9) Uani 1 1 d . . .
O3 O -0.226(3) 1.1767(13) 0.4596(16) 0.175(10) Uani 1 1 d . . .
O4 O -0.2299(13) 1.0135(10) 0.4490(9) 0.088(4) Uani 1 1 d . . .
O5 O -0.322(2) 1.095(2) 0.6002(15) 0.172(9) Uani 1 1 d . . .
O6 O -0.0846(16) 1.0877(19) 0.5870(16) 0.173(10) Uani 1 1 d . . .
Cl2 Cl 0.2499(4) 0.8605(3) -0.0613(3) 0.0619(8) Uani 1 1 d . . .
O7 O 0.180(2) 0.7837(13) -0.0102(14) 0.150(8) Uani 1 1 d . . .
O8 O 0.164(3) 0.882(2) -0.1557(15) 0.207(12) Uani 1 1 d . . .
O9 O 0.250(2) 0.9425(12) 0.0139(14) 0.134(6) Uani 1 1 d . . .
O10 O 0.3812(15) 0.839(2) -0.082(3) 0.239(15) Uani 1 1 d . . .
Zn1 Zn -0.07747(14) 1.03352(11) 0.13436(11) 0.0431(4) Uani 1 1 d . . .
Zn2 Zn 0.12057(15) 0.91450(11) 0.31364(11) 0.0420(4) Uani 1 1 d . . .
O1 O -0.0542(8) 0.8996(7) 0.1975(7) 0.051(2) Uani 1 1 d . . .
O2 O 0.0944(9) 1.0490(7) 0.2513(7) 0.055(2) Uani 1 1 d . . .
N1 N -0.2359(10) 0.9809(8) 0.0005(8) 0.047(2) Uani 1 1 d . . .
N2 N -0.2521(12) 1.0993(11) 0.1948(9) 0.067(3) Uani 1 1 d . . .
H2A H -0.2721 1.0703 0.2607 0.096(10) Uiso 1 1 calc R . .
H2B H -0.2315 1.1615 0.2111 0.096(10) Uiso 1 1 calc R . .
N3 N 0.0043(11) 1.1007(11) -0.0023(9) 0.062(3) Uani 1 1 d . . .
H3A H -0.0081 1.1649 0.0029 0.096(10) Uiso 1 1 calc R . .
H3B H 0.0980 1.0890 0.0000 0.096(10) Uiso 1 1 calc R . .
N4 N 0.3277(10) 0.9546(8) 0.3962(8) 0.049(2) Uani 1 1 d . . .
N5 N 0.2342(12) 0.7995(9) 0.2568(8) 0.057(3) Uani 1 1 d . . .
H5A H 0.2108 0.7455 0.2938 0.096(10) Uiso 1 1 calc R . .
H5B H 0.2107 0.7907 0.1807 0.096(10) Uiso 1 1 calc R . .
N6 N 0.0703(11) 0.9021(11) 0.4814(8) 0.061(3) Uani 1 1 d . . .
H6A H 0.0049 0.9468 0.4951 0.096(10) Uiso 1 1 calc R . .
H6B H 0.0325 0.8434 0.4918 0.096(10) Uiso 1 1 calc R . .
C1 C -0.1398(11) 0.8223(9) 0.1817(10) 0.045(3) Uani 1 1 d . . .
C2 C -0.1536(16) 0.7560(12) 0.2653(13) 0.065(4) Uani 1 1 d . . .
H2 H -0.1016 0.7644 0.3365 0.096(10) Uiso 1 1 calc R . .
C3 C -0.2423(17) 0.6754(12) 0.2502(17) 0.078(5) Uani 1 1 d . . .
H3 H -0.2476 0.6307 0.3094 0.096(10) Uiso 1 1 calc R . .
C4 C -0.3223(16) 0.6636(13) 0.1452(17) 0.076(5) Uani 1 1 d . . .
H4 H -0.3806 0.6100 0.1318 0.096(10) Uiso 1 1 calc R . .
C5 C -0.3132(13) 0.7331(10) 0.0611(15) 0.060(4) Uani 1 1 d . . .
H5 H -0.3712 0.7269 -0.0075 0.096(10) Uiso 1 1 calc R . .
C6 C -0.2243(12) 0.8103(10) 0.0731(10) 0.049(3) Uani 1 1 d . . .
C7 C -0.2113(15) 0.8786(10) -0.0266(11) 0.058(3) Uani 1 1 d . . .
H7A H -0.1170 0.8723 -0.0522 0.096(10) Uiso 1 1 calc R . .
H7B H -0.2788 0.8595 -0.0904 0.096(10) Uiso 1 1 calc R . .
C8 C -0.3744(12) 0.9987(11) 0.0475(13) 0.058(3) Uani 1 1 d . . .
H8A H -0.3931 0.9470 0.1004 0.096(10) Uiso 1 1 calc R . .
H8B H -0.4491 0.9980 -0.0154 0.096(10) Uiso 1 1 calc R . .
C9 C -0.3772(15) 1.0947(13) 0.1106(13) 0.065(4) Uani 1 1 d . . .
H9A H -0.3756 1.1476 0.0560 0.096(10) Uiso 1 1 calc R . .
H9B H -0.4631 1.0999 0.1499 0.096(10) Uiso 1 1 calc R . .
C10 C -0.2194(14) 1.0416(14) -0.1011(11) 0.068(4) Uani 1 1 d . . .
H10A H -0.2726 1.1010 -0.0948 0.096(10) Uiso 1 1 calc R . .
H10B H -0.2582 1.0081 -0.1702 0.096(10) Uiso 1 1 calc R . .
C11 C -0.0661(15) 1.0655(14) -0.1120(11) 0.074(5) Uani 1 1 d . . .
H11A H -0.0174 1.0083 -0.1359 0.096(10) Uiso 1 1 calc R . .
H11B H -0.0601 1.1145 -0.1710 0.096(10) Uiso 1 1 calc R . .
C12 C 0.1619(12) 1.1327(9) 0.2862(9) 0.041(3) Uani 1 1 d . . .
C13 C 0.0911(14) 1.2195(11) 0.2800(11) 0.052(3) Uani 1 1 d . . .
H13 H -0.0037 1.2215 0.2508 0.096(10) Uiso 1 1 calc R . .
C14 C 0.1587(17) 1.3029(11) 0.3163(11) 0.063(4) Uani 1 1 d . . .
H14 H 0.1112 1.3618 0.3109 0.096(10) Uiso 1 1 calc R . .
C15 C 0.300(2) 1.2980(13) 0.3615(16) 0.084(5) Uani 1 1 d . . .
H15 H 0.3459 1.3540 0.3885 0.096(10) Uiso 1 1 calc R . .
C16 C 0.3702(19) 1.2152(13) 0.3668(15) 0.075(5) Uani 1 1 d . . .
H16 H 0.4655 1.2145 0.3947 0.096(10) Uiso 1 1 calc R . .
C17 C 0.3040(14) 1.1288(10) 0.3312(11) 0.053(3) Uani 1 1 d . . .
C18 C 0.3884(12) 1.0348(12) 0.3343(12) 0.062(3) Uani 1 1 d . . .
H18A H 0.3975 1.0145 0.2554 0.096(10) Uiso 1 1 calc R . .
H18B H 0.4832 1.0476 0.3701 0.096(10) Uiso 1 1 calc R . .
C19 C 0.4170(15) 0.8670(13) 0.3926(12) 0.065(4) Uani 1 1 d . . .
H19A H 0.3979 0.8240 0.4553 0.096(10) Uiso 1 1 calc R . .
H19B H 0.5164 0.8851 0.4029 0.096(10) Uiso 1 1 calc R . .
C20 C 0.3860(15) 0.8149(13) 0.2767(12) 0.066(4) Uani 1 1 d . . .
H20A H 0.4187 0.8536 0.2148 0.096(10) Uiso 1 1 calc R . .
H20B H 0.4352 0.7534 0.2784 0.096(10) Uiso 1 1 calc R . .
C21 C 0.2998(17) 0.9810(13) 0.5171(10) 0.072(4) Uani 1 1 d . . .
H21A H 0.3881 0.9787 0.5665 0.096(10) Uiso 1 1 calc R . .
H21B H 0.2640 1.0466 0.5180 0.096(10) Uiso 1 1 calc R . .
C22 C 0.1960(19) 0.9151(17) 0.5636(11) 0.085(5) Uani 1 1 d . . .
H22A H 0.2403 0.8528 0.5802 0.096(10) Uiso 1 1 calc R . .
H22B H 0.1674 0.9411 0.6354 0.096(10) Uiso 1 1 calc R . .

loop_
_atom_site_aniso_label
_atom_site_aniso_U_11
_atom_site_aniso_U_22
_atom_site_aniso_U_33
_atom_site_aniso_U_23
_atom_site_aniso_U_13
_atom_site_aniso_U_12
Cl1 0.077(2) 0.070(2) 0.0497(16) -0.0107(16) 0.0030(15) 0.0106(19)
O3 0.33(3) 0.087(12) 0.119(13) 0.035(10) 0.088(17) 0.039(15)
O4 0.105(8) 0.081(9) 0.075(6) -0.019(6) -0.006(6) -0.003(7)
O5 0.169(16) 0.24(3) 0.118(11) -0.037(16) 0.089(12) 0.019(18)
O6 0.114(11) 0.23(3) 0.158(15) -0.079(17) -0.081(11) 0.012(14)
Cl2 0.0628(18) 0.059(2) 0.0628(18) 0.0031(17) -0.0016(15) -0.0017(17)
O7 0.24(2) 0.114(14) 0.107(11) -0.023(10) 0.066(12) -0.085(14)
O8 0.24(2) 0.27(3) 0.104(11) 0.022(17) -0.054(13) 0.01(3)
O9 0.196(16) 0.090(12) 0.116(10) -0.035(10) 0.008(11) -0.010(11)
O10 0.050(7) 0.18(2) 0.49(4) -0.11(3) 0.052(14) -0.006(11)
Zn1 0.0403(7) 0.0490(9) 0.0388(7) 0.0076(7) -0.0021(6) -0.0089(7)
Zn2 0.0412(7) 0.0490(9) 0.0352(7) 0.0034(7) -0.0002(6) -0.0034(7)
O1 0.048(4) 0.053(5) 0.048(4) 0.017(4) -0.010(3) -0.020(4)
O2 0.049(4) 0.055(6) 0.059(5) -0.001(4) -0.011(4) -0.006(4)
N1 0.049(5) 0.051(6) 0.038(4) 0.007(5) -0.006(4) -0.005(5)
N2 0.062(7) 0.081(9) 0.056(6) 0.015(7) 0.000(5) -0.007(7)
N3 0.052(5) 0.078(8) 0.058(6) 0.018(6) 0.015(5) -0.011(6)
N4 0.046(5) 0.059(6) 0.041(5) -0.010(5) -0.003(4) -0.002(5)
N5 0.066(6) 0.062(7) 0.042(5) -0.003(5) -0.001(5) 0.008(6)
N6 0.062(6) 0.072(8) 0.052(5) 0.008(6) 0.019(5) 0.007(6)
C1 0.037(5) 0.039(6) 0.058(7) -0.001(5) 0.001(5) 0.007(5)
C2 0.069(9) 0.061(9) 0.065(8) 0.011(7) -0.003(7) 0.003(7)
C3 0.065(9) 0.056(9) 0.112(13) 0.032(9) 0.011(9) -0.011(8)
C4 0.054(8) 0.062(9) 0.115(13) 0.004(10) 0.017(9) -0.019(8)
C5 0.034(6) 0.047(8) 0.097(10) -0.024(8) -0.005(6) -0.011(6)
C6 0.041(6) 0.055(7) 0.051(6) -0.003(6) 0.002(5) -0.004(6)
C7 0.068(8) 0.054(8) 0.051(7) -0.011(6) -0.002(6) -0.011(7)
C8 0.035(5) 0.058(8) 0.080(8) 0.001(7) 0.003(6) 0.009(6)
C9 0.057(7) 0.074(10) 0.067(8) 0.003(8) 0.020(6) -0.006(8)
C10 0.062(7) 0.086(11) 0.052(6) 0.025(8) -0.014(6) -0.009(8)
C11 0.072(8) 0.101(13) 0.050(7) 0.021(8) 0.014(6) 0.009(9)
C12 0.041(6) 0.055(7) 0.029(5) 0.000(5) 0.007(4) -0.016(6)
C13 0.054(7) 0.051(8) 0.051(6) -0.001(6) 0.004(5) -0.006(6)
C14 0.087(10) 0.055(8) 0.047(7) -0.009(6) 0.014(7) -0.003(8)
C15 0.101(13) 0.063(10) 0.084(11) -0.005(9) -0.018(10) -0.026(10)
C16 0.070(10) 0.064(10) 0.087(11) -0.003(9) -0.019(8) -0.014(9)
C17 0.055(7) 0.057(8) 0.046(6) 0.004(6) -0.006(5) -0.019(6)
C18 0.041(6) 0.070(9) 0.074(8) -0.007(8) -0.001(6) -0.009(7)
C19 0.061(8) 0.076(10) 0.059(7) 0.002(8) 0.001(6) 0.015(8)
C20 0.059(8) 0.070(9) 0.071(8) -0.013(8) 0.013(7) 0.017(7)
C21 0.102(11) 0.078(10) 0.035(6) -0.019(7) -0.007(7) 0.016(10)
C22 0.116(13) 0.098(12) 0.042(6) 0.000(9) 0.013(8) -0.010(13)

loop_
_atom_type_symbol
_atom_type_description
_atom_type_scat_dispersion_real
_atom_type_scat_dispersion_imag
_atom_type_scat_source
C C 0.0181 0.0091 'International Tables Vol C Tables 4.2.6.8 and 6.1.1.4'
H H 0.0000 0.0000 'International Tables Vol C Tables 4.2.6.8 and 6.1.1.4'
N N 0.0311 0.0180 'International Tables Vol C Tables 4.2.6.8 and 6.1.1.4'
O O 0.0492 0.0322 'International Tables Vol C Tables 4.2.6.8 and 6.1.1.4'
Cl Cl 0.3639 0.7018 'International Tables Vol C Tables 4.2.6.8 and 6.1.1.4'
Zn Zn -1.5491 0.6778 'International Tables Vol C Tables 4.2.6.8 and 6.1.1.4'

loop_
_geom_angle_atom_site_label_1
_geom_angle_atom_site_label_2
_geom_angle_atom_site_label_3
_geom_angle
_geom_angle_site_symmetry_1
_geom_angle_site_symmetry_3
_geom_angle_publ_flag
O6 Cl1 O4 108.8(11) . . ?
O6 Cl1 O3 113.2(17) . . ?
O4 Cl1 O3 107.6(10) . . ?
O6 Cl1 O5 110.6(12) . . ?
O4 Cl1 O5 109.3(13) . . ?
O3 Cl1 O5 107.3(15) . . ?
O10 Cl2 O8 114.4(19) . . ?
O10 Cl2 O7 113.0(17) . . ?
O8 Cl2 O7 103.9(16) . . ?
O10 Cl2 O9 109.9(14) . . ?
O8 Cl2 O9 106.8(16) . . ?
O7 Cl2 O9 108.5(9) . . ?
O1 Zn1 O2 78.4(3) . . ?
O1 Zn1 N3 131.9(5) . . ?
O2 Zn1 N3 97.7(4) . . ?
O1 Zn1 N2 110.5(4) . . ?
O2 Zn1 N2 110.0(4) . . ?
N3 Zn1 N2 115.7(5) . . ?
O1 Zn1 N1 89.9(4) . . ?
O2 Zn1 N1 165.1(4) . . ?
N3 Zn1 N1 83.3(4) . . ?
N2 Zn1 N1 82.5(4) . . ?
O1 Zn1 Zn2 39.7(2) . . ?
O2 Zn1 Zn2 38.7(3) . . ?
N3 Zn1 Zn2 120.4(3) . . ?
N2 Zn1 Zn2 117.0(3) . . ?
N1 Zn1 Zn2 128.8(3) . . ?
O2 Zn2 N5 130.7(4) . . ?
O2 Zn2 O1 77.9(3) . . ?
N5 Zn2 O1 97.2(4) . . ?
O2 Zn2 N6 112.8(5) . . ?
N5 Zn2 N6 114.3(5) . . ?
O1 Zn2 N6 111.9(4) . . ?
O2 Zn2 N4 90.0(4) . . ?
N5 Zn2 N4 82.1(4) . . ?
O1 Zn2 N4 163.4(4) . . ?
N6 Zn2 N4 83.1(4) . . ?
O2 Zn2 Zn1 39.3(2) . . ?
N5 Zn2 Zn1 119.3(3) . . ?
O1 Zn2 Zn1 38.6(3) . . ?
N6 Zn2 Zn1 119.8(3) . . ?
N4 Zn2 Zn1 128.2(3) . . ?
C1 O1 Zn1 130.1(7) . . ?
C1 O1 Zn2 127.6(7) . . ?
Zn1 O1 Zn2 101.7(4) . . ?
C12 O2 Zn2 129.9(7) . . ?
C12 O2 Zn1 127.7(8) . . ?
Zn2 O2 Zn1 102.0(4) . . ?
C10 N1 C7 110.4(12) . . ?
C10 N1 C8 111.2(11) . . ?
C7 N1 C8 113.6(11) . . ?
C10 N1 Zn1 105.4(8) . . ?
C7 N1 Zn1 111.2(8) . . ?
C8 N1 Zn1 104.7(8) . . ?
C9 N2 Zn1 112.2(9) . . ?
C9 N2 H2A 109.2 . . ?
Zn1 N2 H2A 109.2 . . ?
C9 N2 H2B 109.2 . . ?
Zn1 N2 H2B 109.2 . . ?
H2A N2 H2B 107.9 . . ?
C11 N3 Zn1 110.4(9) . . ?
C11 N3 H3A 109.6 . . ?
Zn1 N3 H3A 109.6 . . ?
C11 N3 H3B 109.6 . . ?
Zn1 N3 H3B 109.6 . . ?
H3A N3 H3B 108.1 . . ?
C18 N4 C19 110.8(11) . . ?
C18 N4 C21 112.7(12) . . ?
C19 N4 C21 112.1(11) . . ?
C18 N4 Zn2 110.7(7) . . ?
C19 N4 Zn2 105.8(8) . . ?
C21 N4 Zn2 104.3(8) . . ?
C20 N5 Zn2 111.9(9) . . ?
C20 N5 H5A 109.2 . . ?
Zn2 N5 H5A 109.2 . . ?
C20 N5 H5B 109.2 . . ?
Zn2 N5 H5B 109.2 . . ?
H5A N5 H5B 107.9 . . ?
C22 N6 Zn2 111.2(8) . . ?
C22 N6 H6A 109.4 . . ?
Zn2 N6 H6A 109.4 . . ?
C22 N6 H6B 109.4 . . ?
Zn2 N6 H6B 109.4 . . ?
H6A N6 H6B 108.0 . . ?
O1 C1 C2 122.6(11) . . ?
O1 C1 C6 119.4(11) . . ?
C2 C1 C6 118.0(12) . . ?
C1 C2 C3 123.2(14) . . ?
C1 C2 H2 118.4 . . ?
C3 C2 H2 118.4 . . ?
C4 C3 C2 118.6(15) . . ?
C4 C3 H3 120.7 . . ?
C2 C3 H3 120.7 . . ?
C5 C4 C3 118.5(14) . . ?
C5 C4 H4 120.8 . . ?
C3 C4 H4 120.8 . . ?
C6 C5 C4 123.6(14) . . ?
C6 C5 H5 118.2 . . ?
C4 C5 H5 118.2 . . ?
C5 C6 C1 118.0(13) . . ?
C5 C6 C7 120.5(12) . . ?
C1 C6 C7 121.5(11) . . ?
N1 C7 C6 114.4(10) . . ?
N1 C7 H7A 108.7 . . ?
C6 C7 H7A 108.7 . . ?
N1 C7 H7B 108.7 . . ?
C6 C7 H7B 108.7 . . ?
H7A C7 H7B 107.6 . . ?
N1 C8 C9 112.2(11) . . ?
N1 C8 H8A 109.2 . . ?
C9 C8 H8A 109.2 . . ?
N1 C8 H8B 109.2 . . ?
C9 C8 H8B 109.2 . . ?
H8A C8 H8B 107.9 . . ?
N2 C9 C8 108.1(13) . . ?
N2 C9 H9A 110.1 . . ?
C8 C9 H9A 110.1 . . ?
N2 C9 H9B 110.1 . . ?
C8 C9 H9B 110.1 . . ?
H9A C9 H9B 108.4 . . ?
N1 C10 C11 111.5(10) . . ?
N1 C10 H10A 109.3 . . ?
C11 C10 H10A 109.3 . . ?
N1 C10 H10B 109.3 . . ?
C11 C10 H10B 109.3 . . ?
H10A C10 H10B 108.0 . . ?
N3 C11 C10 111.5(11) . . ?
N3 C11 H11A 109.3 . . ?
C10 C11 H11A 109.3 . . ?
N3 C11 H11B 109.3 . . ?
C10 C11 H11B 109.3 . . ?
H11A C11 H11B 108.0 . . ?
O2 C12 C13 120.8(10) . . ?
O2 C12 C17 119.1(11) . . ?
C13 C12 C17 120.1(12) . . ?
C14 C13 C12 120.6(12) . . ?
C14 C13 H13 119.7 . . ?
C12 C13 H13 119.7 . . ?
C13 C14 C15 118.8(15) . . ?
C13 C14 H14 120.6 . . ?
C15 C14 H14 120.6 . . ?
C16 C15 C14 121.4(15) . . ?
C16 C15 H15 119.3 . . ?
C14 C15 H15 119.3 . . ?
C15 C16 C17 121.2(15) . . ?
C15 C16 H16 119.4 . . ?
C17 C16 H16 119.4 . . ?
C12 C17 C16 117.9(13) . . ?
C12 C17 C18 121.7(11) . . ?
C16 C17 C18 120.2(12) . . ?
N4 C18 C17 115.4(10) . . ?
N4 C18 H18A 108.4 . . ?
C17 C18 H18A 108.4 . . ?
N4 C18 H18B 108.4 . . ?
C17 C18 H18B 108.4 . . ?
H18A C18 H18B 107.5 . . ?
N4 C19 C20 110.3(11) . . ?
N4 C19 H19A 109.6 . . ?
C20 C19 H19A 109.6 . . ?
N4 C19 H19B 109.6 . . ?
C20 C19 H19B 109.6 . . ?
H19A C19 H19B 108.1 . . ?
N5 C20 C19 108.5(11) . . ?
N5 C20 H20A 110.0 . . ?
C19 C20 H20A 110.0 . . ?
N5 C20 H20B 110.0 . . ?
C19 C20 H20B 110.0 . . ?
H20A C20 H20B 108.4 . . ?
C22 C21 N4 111.8(13) . . ?
C22 C21 H21A 109.3 . . ?
N4 C21 H21A 109.3 . . ?
C22 C21 H21B 109.3 . . ?
N4 C21 H21B 109.3 . . ?
H21A C21 H21B 107.9 . . ?
N6 C22 C21 111.4(12) . . ?
N6 C22 H22A 109.3 . . ?
C21 C22 H22A 109.3 . . ?
N6 C22 H22B 109.3 . . ?
C21 C22 H22B 109.3 . . ?
H22A C22 H22B 108.0 . . ?

loop_
_geom_bond_atom_site_label_1
_geom_bond_atom_site_label_2
_geom_bond_distance
_geom_bond_site_symmetry_2
_geom_bond_publ_flag
Cl1 O6 1.347(13) . ?
Cl1 O4 1.435(12) . ?
Cl1 O3 1.370(17) . ?
Cl1 O5 1.416(15) . ?
Cl2 O10 1.323(15) . ?
Cl2 O8 1.339(17) . ?
Cl2 O7 1.412(15) . ?
Cl2 O9 1.432(15) . ?
Zn1 O1 1.999(9) . ?
Zn1 O2 2.034(8) . ?
Zn1 N3 2.051(11) . ?
Zn1 N2 2.066(13) . ?
Zn1 N1 2.185(10) . ?
Zn1 Zn2 3.1400(19) . ?
Zn2 O2 2.006(10) . ?
Zn2 N5 2.063(11) . ?
Zn2 O1 2.048(7) . ?
Zn2 N6 2.055(10) . ?
Zn2 N4 2.176(9) . ?
O1 C1 1.345(15) . ?
O2 C12 1.367(15) . ?
N1 C10 1.469(17) . ?
N1 C7 1.474(18) . ?
N1 C8 1.486(15) . ?
N2 C9 1.467(18) . ?
N2 H2A 0.9000 . ?
N2 H2B 0.9000 . ?
N3 C11 1.466(19) . ?
N3 H3A 0.9000 . ?
N3 H3B 0.9000 . ?
N4 C18 1.469(19) . ?
N4 C19 1.481(19) . ?
N4 C21 1.498(15) . ?
N5 C20 1.450(17) . ?
N5 H5A 0.9000 . ?
N5 H5B 0.9000 . ?
N6 C22 1.468(18) . ?
N6 H6A 0.9000 . ?
N6 H6B 0.9000 . ?
C1 C2 1.351(19) . ?
C1 C6 1.441(15) . ?
C2 C3 1.40(2) . ?
C2 H2 0.9300 . ?
C3 C4 1.39(3) . ?
C3 H3 0.9300 . ?
C4 C5 1.38(2) . ?
C4 H4 0.9300 . ?
C5 C6 1.359(19) . ?
C5 H5 0.9300 . ?
C6 C7 1.510(18) . ?
C7 H7A 0.9700 . ?
C7 H7B 0.9700 . ?
C8 C9 1.52(2) . ?
C8 H8A 0.9700 . ?
C8 H8B 0.9700 . ?
C9 H9A 0.9700 . ?
C9 H9B 0.9700 . ?
C10 C11 1.505(19) . ?
C10 H10A 0.9700 . ?
C10 H10B 0.9700 . ?
C11 H11A 0.9700 . ?
C11 H11B 0.9700 . ?
C12 C13 1.375(19) . ?
C12 C17 1.400(16) . ?
C13 C14 1.37(2) . ?
C13 H13 0.9300 . ?
C14 C15 1.39(2) . ?
C14 H14 0.9300 . ?
C15 C16 1.32(3) . ?
C15 H15 0.9300 . ?
C16 C17 1.40(2) . ?
C16 H16 0.9300 . ?
C17 C18 1.53(2) . ?
C18 H18A 0.9700 . ?
C18 H18B 0.9700 . ?
C19 C20 1.53(2) . ?
C19 H19A 0.9700 . ?
C19 H19B 0.9700 . ?
C20 H20A 0.9700 . ?
C20 H20B 0.9700 . ?
C21 C22 1.48(2) . ?
C21 H21A 0.9700 . ?
C21 H21B 0.9700 . ?
C22 H22A 0.9700 . ?
C22 H22B 0.9700 . ?
